data_7218974
loop_
_publ_author_name
'Saha, Subhankar'
'Rajput, Lalit'
'Joseph, Sumy'
'Mishra, Manish Kumar'
'Ganguly, Somnath'
'Desiraju, Gautam R.'

_publ_section_title
;
 IR spectroscopy as a probe for C--H&#x22EF;X hydrogen bonded
 supramolecular synthons
;
_journal_issue 6
_journal_name_full CrystEngComm
_journal_page_first 1273
_journal_paper_doi 10.1039/C4CE02034K
_journal_volume 17
_journal_year 2015
_chemical_formula_sum 'C30 H24 N2 O2'
_chemical_formula_weight 444.51
_chemical_name_systematic
;
 ?
;
_space_group_IT_number 14
_symmetry_cell_setting monoclinic
_symmetry_space_group_name_Hall '-P 2ybc'
_symmetry_space_group_name_H-M 'P 1 21/c 1'
_atom_sites_solution_hydrogens geom
_atom_sites_solution_primary direct
_atom_sites_solution_secondary difmap
_audit_creation_method SHELXL-97
_audit_update_record
;
2014-11-10 deposited with the CCDC.
2014-11-26 downloaded from the CCDC.
;
_cell_angle_alpha 90.00
_cell_angle_beta 113.629(10)
_cell_angle_gamma 90.00
_cell_formula_units_Z 2
_cell_length_a 14.118(12)
_cell_length_b 5.881(5)
_cell_length_c 15.040(13)
_cell_measurement_reflns_used 2981
_cell_measurement_temperature 150
_cell_measurement_theta_max 33.5
_cell_measurement_theta_min 2.9
_cell_volume 1144.0(17)
_computing_cell_refinement
;
CrystalClear-SM Expert 2.0 rc14 (Rigaku, 2009)
;
_computing_data_collection
;
CrystalClear-SM Expert 2.0 rc14 (Rigaku, 2009)
;
_computing_data_reduction
;
CrystalClear-SM Expert 2.0 rc14 (Rigaku, 2009)
;
_computing_structure_refinement 'SHELXL-97 (Sheldrick, 2008)'
_computing_structure_solution 'SHELXL-97 (Sheldrick, 2008)'
_diffrn_ambient_temperature 150
_diffrn_detector_area_resol_mean 13.6612
_diffrn_measured_fraction_theta_full 0.999
_diffrn_measured_fraction_theta_max 0.999
_diffrn_measurement_device
;
XtaLABmini: Fixed Chi 2 circle
;
_diffrn_measurement_device_type
;
Rigaku Mercury375R (2x2 bin mode)
;
_diffrn_measurement_method 'profile data from \w-scans'
_diffrn_radiation_monochromator graphite
_diffrn_radiation_source 'fine-focus sealed tube'
_diffrn_radiation_type MoK\a
_diffrn_radiation_wavelength 0.71073
_diffrn_reflns_av_R_equivalents 0.0908
_diffrn_reflns_av_sigmaI/netI 0.0506
_diffrn_reflns_limit_h_max 17
_diffrn_reflns_limit_h_min -17
_diffrn_reflns_limit_k_max 7
_diffrn_reflns_limit_k_min -7
_diffrn_reflns_limit_l_max 18
_diffrn_reflns_limit_l_min -18
_diffrn_reflns_number 10185
_diffrn_reflns_theta_full 25.99
_diffrn_reflns_theta_max 25.99
_diffrn_reflns_theta_min 1.57
_exptl_absorpt_coefficient_mu 0.081
_exptl_absorpt_correction_T_max 1.000
_exptl_absorpt_correction_T_min 0.734
_exptl_absorpt_correction_type multi-scan
_exptl_absorpt_process_details 'Jacobson, R. (1998) Private communication'
_exptl_crystal_colour brown
_exptl_crystal_density_diffrn 1.290
_exptl_crystal_density_method 'not measured'
_exptl_crystal_description plate
_exptl_crystal_F_000 468
_exptl_crystal_size_max 0.17
_exptl_crystal_size_mid 0.15
_exptl_crystal_size_min 0.10
_refine_diff_density_max 0.377
_refine_diff_density_min -0.439
_refine_diff_density_rms 0.124
_refine_ls_extinction_method none
_refine_ls_goodness_of_fit_ref 1.149
_refine_ls_hydrogen_treatment mixed
_refine_ls_matrix_type full
_refine_ls_number_parameters 154
_refine_ls_number_reflns 2241
_refine_ls_number_restraints 0
_refine_ls_restrained_S_all 1.149
_refine_ls_R_factor_all 0.0998
_refine_ls_R_factor_gt 0.0872
_refine_ls_shift/su_max 0.001
_refine_ls_shift/su_mean 0.000
_refine_ls_structure_factor_coef Fsqd
_refine_ls_weighting_details 'calc w=1/[\s^2^(Fo^2^)+(0.1286P)^2^+2.6816P] where P=(Fo^2^+2Fc^2^)/3'
_refine_ls_weighting_scheme calc
_refine_ls_wR_factor_gt 0.2784
_refine_ls_wR_factor_ref 0.2901
_reflns_number_gt 1913
_reflns_number_total 2241
_reflns_threshold_expression >2\s(I)
_cod_data_source_file c4ce02034k2.cif
_cod_data_source_block 46
_cod_depositor_comments
;
The following automatic conversions were performed:

'_exptl_absorpt_correction_type' value 'Multi-scan' changed to
'multi-scan' according to
/usr/data/users/saulius/crontab/automatic-downloads/rss-feeds/RSC/lib/dictionaries/cif_core.dic
dictionary named 'cif_core.dic' version 2.4.2 from 2011-04-26.

Automatic conversion script
Id: cif_fix_values 2935 2014-11-11 08:27:57Z andrius 

 Adding full bibliography for 7218966--7218974.cif.
;
_cod_original_sg_symbol_H-M P21/c
_cod_database_code 7218974

loop_
_symmetry_equiv_pos_as_xyz
'x, y, z'
'-x, y+1/2, -z+1/2'
'-x, -y, -z'
'x, -y-1/2, z-1/2'

loop_
_atom_site_label
_atom_site_type_symbol
_atom_site_fract_x
_atom_site_fract_y
_atom_site_fract_z
_atom_site_U_iso_or_equiv
_atom_site_adp_type
_atom_site_occupancy
_atom_site_symmetry_multiplicity
_atom_site_calc_flag
_atom_site_refinement_flags
C001 C 0.3579(3) 0.2061(6) 0.1739(3) 0.0277(9) Uani 1 1 d .
C002 C 0.3226(3) -0.0091(6) 0.1925(3) 0.0260(8) Uani 1 1 d .
C003 C 0.2648(3) -0.1518(7) 0.1136(3) 0.0276(8) Uani 1 1 d .
H003 H 0.2416 -0.2920 0.1254 0.033 Uiso 1 1 calc R
C004 C 0.4161(3) 0.3484(7) 0.2538(3) 0.0339(9) Uani 1 1 d .
H004 H 0.4394 0.4885 0.2421 0.041 Uiso 1 1 calc R
C005 C 0.2425(3) -0.0855(7) 0.0195(3) 0.0303(9) Uani 1 1 d .
O1 O 0.1864(3) -0.2284(5) -0.0538(2) 0.0448(9) Uani 1 1 d .
H1 H 0.1781 -0.1706 -0.1060 0.067 Uiso 1 1 calc R
C007 C 0.2775(3) 0.1283(7) 0.0014(3) 0.0326(9) Uani 1 1 d .
H007 H 0.2624 0.1734 -0.0621 0.039 Uiso 1 1 calc R
C008 C 0.3466(3) -0.0722(7) 0.2908(3) 0.0310(9) Uani 1 1 d .
H008 H 0.3240 -0.2114 0.3043 0.037 Uiso 1 1 calc R
C009 C 0.3336(3) 0.2697(7) 0.0770(3) 0.0305(9) Uani 1 1 d .
H009 H 0.3559 0.4097 0.0639 0.037 Uiso 1 1 calc R
C010 C 0.4382(3) 0.2832(8) 0.3472(3) 0.0391(10) Uani 1 1 d .
H010 H 0.4765 0.3780 0.3985 0.047 Uiso 1 1 calc R
C011 C 0.4025(3) 0.0704(8) 0.3653(3) 0.0364(10) Uani 1 1 d .
H011 H 0.4173 0.0268 0.4290 0.044 Uiso 1 1 calc R
N1 N 0.1250(2) 0.5800(6) 0.2567(2) 0.0313(8) Uani 1 1 d .
C014 C 0.0257(3) 0.5167(6) 0.0536(3) 0.0259(8) Uani 1 1 d .
C015 C 0.0939(3) 0.3551(7) 0.1138(3) 0.0301(9) Uani 1 1 d .
H015 H 0.1083 0.2232 0.0875 0.036 Uiso 1 1 calc R
C016 C 0.0600(3) 0.7350(7) 0.1989(3) 0.0345(9) Uani 1 1 d .
H016 H 0.0481 0.8664 0.2273 0.041 Uiso 1 1 calc R
C017 C 0.1400(3) 0.3926(7) 0.2133(3) 0.0317(9) Uani 1 1 d .
H017 H 0.1840 0.2810 0.2521 0.038 Uiso 1 1 calc R
C018 C 0.0089(3) 0.7111(7) 0.0985(3) 0.0331(9) Uani 1 1 d .
H018 H -0.0359 0.8239 0.0618 0.040 Uiso 1 1 calc R

loop_
_atom_site_aniso_label
_atom_site_aniso_U_11
_atom_site_aniso_U_22
_atom_site_aniso_U_33
_atom_site_aniso_U_23
_atom_site_aniso_U_13
_atom_site_aniso_U_12
C001 0.0239(17) 0.0297(19) 0.0311(19) -0.0012(16) 0.0129(15) 0.0020(15)
C002 0.0215(16) 0.032(2) 0.0257(18) 0.0024(15) 0.0106(14) 0.0040(15)
C003 0.0283(18) 0.0289(19) 0.0268(19) 0.0032(15) 0.0122(15) -0.0020(16)
C004 0.0266(19) 0.035(2) 0.039(2) -0.0053(18) 0.0120(18) -0.0014(17)
C005 0.0286(19) 0.035(2) 0.0255(18) -0.0022(16) 0.0088(15) -0.0017(16)
O1 0.058(2) 0.0468(18) 0.0237(14) -0.0045(13) 0.0101(14) -0.0186(16)
C007 0.038(2) 0.038(2) 0.0241(18) 0.0052(16) 0.0148(17) -0.0015(17)
C008 0.0290(19) 0.037(2) 0.0284(19) 0.0069(16) 0.0125(16) 0.0055(16)
C009 0.0303(19) 0.031(2) 0.034(2) 0.0040(16) 0.0162(16) -0.0019(16)
C010 0.033(2) 0.046(2) 0.036(2) -0.0120(19) 0.0108(18) 0.0021(19)
C011 0.034(2) 0.051(3) 0.0234(19) -0.0001(18) 0.0105(17) 0.0079(19)
N1 0.0296(16) 0.0389(18) 0.0271(16) -0.0005(14) 0.0133(14) -0.0014(14)
C014 0.0221(16) 0.0285(18) 0.0276(19) -0.0001(15) 0.0105(15) -0.0001(15)
C015 0.0301(19) 0.0299(19) 0.0285(19) 0.0008(16) 0.0099(16) 0.0031(16)
C016 0.036(2) 0.037(2) 0.031(2) -0.0052(17) 0.0134(17) 0.0041(18)
C017 0.0301(19) 0.034(2) 0.0284(19) 0.0044(16) 0.0087(16) 0.0036(16)
C018 0.030(2) 0.035(2) 0.032(2) -0.0004(17) 0.0093(17) 0.0071(17)

loop_
_atom_type_symbol
_atom_type_description
_atom_type_scat_dispersion_real
_atom_type_scat_dispersion_imag
_atom_type_scat_source
C C 0.0033 0.0016 'International Tables Vol C Tables 4.2.6.8 and 6.1.1.4'
H H 0.0000 0.0000 'International Tables Vol C Tables 4.2.6.8 and 6.1.1.4'
N N 0.0061 0.0033 'International Tables Vol C Tables 4.2.6.8 and 6.1.1.4'
O O 0.0106 0.0060 'International Tables Vol C Tables 4.2.6.8 and 6.1.1.4'

loop_
_geom_angle_atom_site_label_1
_geom_angle_atom_site_label_2
_geom_angle_atom_site_label_3
_geom_angle
_geom_angle_site_symmetry_3
C009 C001 C004 122.4(4) .
C009 C001 C002 118.7(3) .
C004 C001 C002 118.9(4) .
C003 C002 C008 122.2(4) .
C003 C002 C001 119.3(3) .
C008 C002 C001 118.5(3) .
C005 C003 C002 120.8(4) .
C010 C004 C001 121.3(4) .
O1 C005 C003 118.5(4) .
O1 C005 C007 121.8(3) .
C003 C005 C007 119.7(4) .
C009 C007 C005 120.5(4) .
C011 C008 C002 120.6(4) .
C007 C009 C001 121.0(4) .
C004 C010 C011 119.6(4) .
C008 C011 C010 121.1(4) .
C016 N1 C017 116.4(3) .
C018 C014 C015 116.7(3) .
C018 C014 C014 121.9(4) 3_565
C015 C014 C014 121.4(4) 3_565
C017 C015 C014 119.6(4) .
N1 C016 C018 123.9(4) .
N1 C017 C015 123.8(4) .
C016 C018 C014 119.5(4) .

loop_
_geom_bond_atom_site_label_1
_geom_bond_atom_site_label_2
_geom_bond_distance
_geom_bond_site_symmetry_2
C001 C009 1.408(5) .
C001 C004 1.424(5) .
C001 C002 1.428(5) .
C002 C003 1.415(5) .
C002 C008 1.427(5) .
C003 C005 1.377(5) .
C004 C010 1.366(6) .
C005 O1 1.360(5) .
C005 C007 1.417(6) .
C007 C009 1.374(6) .
C008 C011 1.369(6) .
C010 C011 1.417(7) .
N1 C016 1.338(5) .
N1 C017 1.340(5) .
C014 C018 1.396(5) .
C014 C015 1.397(5) .
C014 C014 1.491(7) 3_565
C015 C017 1.390(5) .
C016 C018 1.395(6) .
